data_7246222
loop_
_publ_author_name
'Yue, Zhi-Yuan'
'Luo, Wang'
'Wang, Na'
'Li, Hua-Kai'
'Xu, Ze-Jiang'
'Feng, Yan'
'Shi, Chao'
'Ye, Heng-Yun'
'Miao, Le-Ping'

_publ_section_title
;
 Two-dimensional organic--inorganic hybrid perovskite ferroelastics:
 (PEA)2[CdCl4], (3-FPEA)2[CdCl4], and (4-FPEA)2[CdCl4]
;
_journal_issue 8
_journal_name_full CrystEngComm
_journal_page_first 1270
_journal_page_last 1275
_journal_paper_doi 10.1039/D2CE01390H
_journal_volume 25
_journal_year 2023
_chemical_formula_moiety 'Cd Cl4, 2(C8 N)'
_chemical_formula_sum 'C16 Cd Cl4 N2'
_chemical_formula_weight 474.39
_space_group_crystal_system tetragonal
_space_group_IT_number 139
_space_group_name_Hall '-I 4 2'
_space_group_name_H-M_alt 'I 4/m m m'
_audit_creation_date 2022-12-29
_audit_creation_method
;
Olex2 1.5
(compiled 2021.11.18 svn.ra9532c28 for OlexSys, GUI svn.r6429)
;
_audit_update_record
;
2022-12-30 deposited with the CCDC.	2023-01-13 downloaded from the CCDC.
;
_cell_angle_alpha 90
_cell_angle_beta 90
_cell_angle_gamma 90
_cell_formula_units_Z 2
_cell_length_a 5.30910(10)
_cell_length_b 5.30910(10)
_cell_length_c 39.5281(18)
_cell_measurement_reflns_used 6901
_cell_measurement_temperature 403.00(10)
_cell_measurement_theta_max 31.0010
_cell_measurement_theta_min 2.0450
_cell_volume 1114.16(6)
_computing_cell_refinement 'CrysAlisPro 1.171.41.112a (Rigaku OD, 2021)'
_computing_data_collection 'CrysAlisPro 1.171.41.112a (Rigaku OD, 2021)'
_computing_data_reduction 'CrysAlisPro 1.171.41.112a (Rigaku OD, 2021)'
_computing_molecular_graphics 'Olex2 1.5 (Dolomanov et al., 2009)'
_computing_publication_material 'Olex2 1.5 (Dolomanov et al., 2009)'
_computing_structure_refinement 'SHELXL 2018/3 (Sheldrick, 2015)'
_computing_structure_solution 'SHELXT 2018/2 (Sheldrick, 2018)'
_diffrn_ambient_temperature 403.15
_diffrn_detector_area_resol_mean 10.0000
_diffrn_detector_type HyPix
_diffrn_measured_fraction_theta_full 0.995
_diffrn_measured_fraction_theta_max 0.942
_diffrn_measurement_details
;
List of Runs (angles in degrees, time in seconds):

  # Type    Start    End  Width  t~exp~   \w     \q     \k     \f   Frames
#--------------------------------------------------------------------------
  1  \w     15.00  77.00   0.50    0.39    --    4.92  53.00 156.00  124
  2  \w    -18.00  38.00   0.50    0.39    --    4.92 -99.00  90.00  112
  3  \w    -67.00  19.00   0.50    0.39    --    4.92 -53.00  11.00  172
  4  \w    -14.00  12.00   0.50    0.39    --    4.92 -99.00-120.00   52
  5  \w    -53.00 -23.00   0.50    0.39    --   -5.39 -19.00   0.00   60
  6  \w    -77.00   6.00   0.50    0.39    --   -5.39 -37.00 -90.00  166
  7  \w     -8.00  17.00   0.50    0.39    --   -5.39 -99.00-120.00   50
  8  \w    -12.00  26.00   0.50    0.39    --   -5.39 -99.00-150.00   76
  9  \w    -74.00   2.00   0.50    0.39    --   -5.39 -37.00-180.00  152
;
_diffrn_measurement_device 'four-circle diffractometer'
_diffrn_measurement_device_type 'XtaLAB Synergy R, HyPix'
_diffrn_measurement_method '\w scans'
_diffrn_radiation_type MoK\a
_diffrn_radiation_wavelength 0.71073
_diffrn_reflns_av_R_equivalents 0.0552
_diffrn_reflns_av_unetI/netI 0.0202
_diffrn_reflns_Laue_measured_fraction_full 0.995
_diffrn_reflns_Laue_measured_fraction_max 0.942
_diffrn_reflns_limit_h_max 7
_diffrn_reflns_limit_h_min -6
_diffrn_reflns_limit_k_max 7
_diffrn_reflns_limit_k_min -7
_diffrn_reflns_limit_l_max 51
_diffrn_reflns_limit_l_min -54
_diffrn_reflns_number 9586
_diffrn_reflns_point_group_measured_fraction_full 0.995
_diffrn_reflns_point_group_measured_fraction_max 0.942
_diffrn_reflns_theta_full 25.242
_diffrn_reflns_theta_max 30.807
_diffrn_reflns_theta_min 2.061
_exptl_absorpt_coefficient_mu 1.457
_exptl_absorpt_correction_T_max 1.00000
_exptl_absorpt_correction_T_min 0.29529
_exptl_absorpt_correction_type multi-scan
_exptl_absorpt_process_details
;
CrysAlisPro 1.171.41.112a (Rigaku Oxford Diffraction, 2021)
Empirical absorption correction using spherical harmonics,
implemented in SCALE3 ABSPACK scaling algorithm.
;
_exptl_crystal_density_diffrn 1.414
_exptl_crystal_description plate
_exptl_crystal_F_000 452
_exptl_crystal_size_max 0.1
_exptl_crystal_size_mid 0.1
_exptl_crystal_size_min 0.1
_refine_diff_density_max 0.346
_refine_diff_density_min -0.366
_refine_diff_density_rms 0.085
_refine_ls_extinction_method none
_refine_ls_goodness_of_fit_ref 1.116
_refine_ls_hydrogen_treatment undef
_refine_ls_matrix_type full
_refine_ls_number_parameters 67
_refine_ls_number_reflns 603
_refine_ls_number_restraints 79
_refine_ls_restrained_S_all 1.091
_refine_ls_R_factor_all 0.0331
_refine_ls_R_factor_gt 0.0313
_refine_ls_shift/su_max 0.000
_refine_ls_shift/su_mean 0.000
_refine_ls_structure_factor_coef Fsqd
_refine_ls_weighting_details 'w=1/[\s^2^(Fo^2^)+(0.0638P)^2^] where P=(Fo^2^+2Fc^2^)/3'
_refine_ls_weighting_scheme calc
_refine_ls_wR_factor_gt 0.0836
_refine_ls_wR_factor_ref 0.0842
_reflns_Friedel_coverage 0.000
_reflns_number_gt 531
_reflns_number_total 603
_reflns_threshold_expression 'I > 2\s(I)'
_cod_data_source_file d2ce01390h5.cif
_cod_data_source_block 1_403k
_cod_depositor_comments 'Adding full bibliography for 7246220--7246225.cif.'
_cod_original_cell_volume 1114.16(7)
_cod_database_code 7246222
_shelx_shelxl_version_number 2018/3
_shelx_space_group_comment
;
The symmetry employed for this shelxl refinement is uniquely defined
by the following loop, which should always be used as a source of
symmetry information in preference to the above space-group names.
They are only intended as comments.
;
_shelx_estimated_absorpt_t_max 0.868
_shelx_estimated_absorpt_t_min 0.868
_olex2_refinement_description
;
1. Restrained distances
 C4-C2 = C5-C3
 1.4 with sigma of 0.02
2. Uiso/Uaniso restraints and constraints
C5 \\sim N1 \\sim C6 \\sim C1 \\sim C4 \\sim C2 \\sim C3: within 2A with sigma
of 0.01 and sigma for terminal atoms of 0.02 within 2A
Uanis(C1) \\sim Ueq, Uanis(N1) \\sim Ueq, Uanis(C6) \\sim Ueq, Uanis(C4) \\sim
Ueq, Uanis(C2) \\sim Ueq, Uanis(C5) \\sim Ueq, Uanis(C3) \\sim Ueq: with sigma
of 0.01 and sigma for terminal atoms of 0.02
3. Others
 Fixed Sof: Cd1(0.0625) N1(0.125) C1(0.125) C6(0.125) C3(0.125) C5(0.25)
 C2(0.25) C4(0.125)
;
_olex2_submission_special_instructions 'No special instructions were received'
_oxdiff_exptl_absorpt_empirical_details
;
Empirical correction (ABSPACK) includes:
- Absorption correction using spherical harmonics
- Frame scaling
;

loop_
_space_group_symop_operation_xyz
'x, y, z'
'-x, -y, z'
'-y, x, z'
'y, -x, z'
'-x, y, -z'
'x, -y, -z'
'y, x, -z'
'-y, -x, -z'
'x+1/2, y+1/2, z+1/2'
'-x+1/2, -y+1/2, z+1/2'
'-y+1/2, x+1/2, z+1/2'
'y+1/2, -x+1/2, z+1/2'
'-x+1/2, y+1/2, -z+1/2'
'x+1/2, -y+1/2, -z+1/2'
'y+1/2, x+1/2, -z+1/2'
'-y+1/2, -x+1/2, -z+1/2'
'-x, -y, -z'
'x, y, -z'
'y, -x, -z'
'-y, x, -z'
'x, -y, z'
'-x, y, z'
'-y, -x, z'
'y, x, z'
'-x+1/2, -y+1/2, -z+1/2'
'x+1/2, y+1/2, -z+1/2'
'y+1/2, -x+1/2, -z+1/2'
'-y+1/2, x+1/2, -z+1/2'
'x+1/2, -y+1/2, z+1/2'
'-x+1/2, y+1/2, z+1/2'
'-y+1/2, -x+1/2, z+1/2'
'y+1/2, x+1/2, z+1/2'

loop_
_atom_site_label
_atom_site_type_symbol
_atom_site_fract_x
_atom_site_fract_y
_atom_site_fract_z
_atom_site_U_iso_or_equiv
_atom_site_adp_type
_atom_site_occupancy
_atom_site_site_symmetry_order
_atom_site_calc_flag
_atom_site_refinement_flags_posn
_atom_site_refinement_flags_adp
_atom_site_refinement_flags_occupancy
_atom_site_disorder_assembly
_atom_site_disorder_group
Cd1 Cd 1.000000 1.000000 0.49610(12) 0.0472(7) Uani 0.5 8 d S T P . .
Cl1 Cl 0.500000 1.000000 0.500000 0.0973(6) Uani 1 8 d S T P . .
Cl2 Cl 1.000000 1.000000 0.43646(5) 0.1229(9) Uani 1 8 d S T P . .
N1 N 0.471(4) 0.529(4) 0.44397(19) 0.086(5) Uani 0.25 2 d S TU P A 3
C1 C 0.340(4) 0.447(6) 0.3854(5) 0.114(7) Uani 0.125 1 d . U P B -1
C6 C 0.554(2) 0.446(2) 0.4090(3) 0.091(4) Uani 0.25 2 d S TU P A 3
C3 C 0.596(16) 0.54(3) 0.2846(7) 0.179(10) Uani 0.125 1 d . U P C -1
C5 C 0.602(8) 0.759(4) 0.2972(6) 0.187(9) Uani 0.25 1 d . U P D 3
C2 C 0.597(6) 0.722(4) 0.3326(6) 0.176(8) Uani 0.25 1 d D U P B -1
C4 C 0.434(6) 0.555(6) 0.3492(5) 0.131(7) Uani 0.125 1 d D U P B -1

loop_
_atom_site_aniso_label
_atom_site_aniso_U_11
_atom_site_aniso_U_22
_atom_site_aniso_U_33
_atom_site_aniso_U_23
_atom_site_aniso_U_13
_atom_site_aniso_U_12
Cd1 0.0378(2) 0.0378(2) 0.066(2) 0.000 0.000 0.000
Cl1 0.0338(6) 0.0719(10) 0.1863(17) 0.000 0.000 0.000
Cl2 0.1427(15) 0.1427(15) 0.0833(10) 0.000 0.000 0.000
N1 0.087(7) 0.087(7) 0.084(3) -0.002(3) 0.002(3) 0.008(7)
C1 0.125(11) 0.111(13) 0.105(7) -0.011(8) -0.022(8) 0.005(11)
C6 0.091(6) 0.091(6) 0.090(4) -0.008(3) 0.008(3) 0.010(5)
C3 0.183(15) 0.188(15) 0.166(11) 0.025(11) 0.002(10) -0.003(11)
C5 0.186(12) 0.190(12) 0.184(10) 0.032(7) 0.006(8) -0.003(8)
C2 0.176(14) 0.174(13) 0.178(10) 0.023(9) 0.012(10) 0.014(9)
C4 0.139(11) 0.135(11) 0.117(7) 0.007(8) -0.008(8) 0.009(8)

loop_
_atom_type_symbol
_atom_type_description
_atom_type_scat_dispersion_real
_atom_type_scat_dispersion_imag
_atom_type_scat_source
C C 0.0033 0.0016 'International Tables Vol C Tables 4.2.6.8 and 6.1.1.4'
Cd Cd -0.8075 1.2024 'International Tables Vol C Tables 4.2.6.8 and 6.1.1.4'
Cl Cl 0.1484 0.1585 'International Tables Vol C Tables 4.2.6.8 and 6.1.1.4'
N N 0.0061 0.0033 'International Tables Vol C Tables 4.2.6.8 and 6.1.1.4'

loop_
_geom_angle_atom_site_label_1
_geom_angle_atom_site_label_2
_geom_angle_atom_site_label_3
_geom_angle
_geom_angle_site_symmetry_1
_geom_angle_site_symmetry_3
_geom_angle_publ_flag
Cd1 Cd1 Cl1 86.67(10) 17_776 3_765 ?
Cd1 Cd1 Cl1 86.67(11) 17_776 3_755 ?
Cd1 Cd1 Cl1 86.67(11) 17_776 . ?
Cd1 Cd1 Cl1 86.67(10) 17_776 1_655 ?
Cd1 Cd1 Cl2 180.0 17_776 . ?
Cd1 Cd1 Cl2 0.000(3) 17_776 17_776 ?
Cl1 Cd1 Cl1 89.807(13) 3_765 1_655 ?
Cl1 Cd1 Cl1 89.807(13) 1_655 3_755 ?
Cl1 Cd1 Cl1 173.3(2) 3_765 3_755 ?
Cl1 Cd1 Cl1 89.807(13) 3_765 . ?
Cl1 Cd1 Cl1 89.807(13) . 3_755 ?
Cl1 Cd1 Cl1 173.3(2) 1_655 . ?
Cl1 Cd1 Cl2 86.67(11) 3_765 17_776 ?
Cl1 Cd1 Cl2 86.67(11) 1_655 17_776 ?
Cl1 Cd1 Cl2 86.67(11) 3_755 17_776 ?
Cl1 Cd1 Cl2 86.67(11) . 17_776 ?
Cl2 Cd1 Cl1 93.33(11) . 3_765 ?
Cl2 Cd1 Cl1 93.33(11) . 1_655 ?
Cl2 Cd1 Cl1 93.33(11) . 3_755 ?
Cl2 Cd1 Cl1 93.33(11) . . ?
Cl2 Cd1 Cl2 180.0 . 17_776 ?
Cd1 Cl1 Cd1 180.0 17_776 1_455 ?
Cd1 Cl1 Cd1 6.7(2) 1_455 17_676 ?
Cd1 Cl1 Cd1 6.7(2) 17_776 . ?
Cd1 Cl1 Cd1 173.3(2) 17_776 17_676 ?
Cd1 Cl1 Cd1 173.3(2) 1_455 . ?
Cd1 Cl1 Cd1 180.0 17_676 . ?
Cd1 Cl2 Cd1 0.0 . 17_776 ?
N1 N1 N1 45.00(10) 3_655 2_665 ?
N1 N1 N1 90.00(10) 4_565 3_655 ?
N1 N1 N1 45.00(9) 4_565 2_665 ?
N1 N1 C6 65.8(12) 2_665 . ?
N1 N1 C6 73.1(8) 3_655 . ?
N1 N1 C6 72.4(10) 4_565 3_655 ?
N1 N1 C6 73.1(8) 4_565 . ?
N1 N1 C6 97.7(12) 2_665 2_665 ?
N1 N1 C6 81.4(11) 2_665 3_655 ?
N1 N1 C6 95.5(9) 4_565 2_665 ?
N1 N1 C6 95.5(9) 3_655 2_665 ?
N1 N1 C6 95.2(8) 3_655 3_655 ?
C6 N1 C6 23.0(9) 2_665 3_655 ?
C6 N1 C6 22.1(8) 4_565 . ?
C6 N1 C6 32.3(13) 4_565 3_655 ?
C6 N1 C6 31.9(12) 2_665 . ?
C6 N1 C6 22.1(8) 3_655 . ?
N1 C6 N1 11.7(15) 4_565 . ?
N1 C6 N1 17(2) 2_665 . ?
N1 C6 N1 11.7(15) 3_655 . ?
N1 C6 N1 17(2) 4_565 3_655 ?
N1 C6 N1 12.1(16) 2_665 3_655 ?
C6 C6 N1 84.6(9) 4_565 2_665 ?
C6 C6 N1 73.1(8) 3_655 . ?
C6 C6 N1 84.8(8) 3_655 3_655 ?
C6 C6 N1 73.9(6) 2_665 3_655 ?
C6 C6 N1 73.1(8) 4_565 . ?
C6 C6 N1 82.3(12) 2_665 2_665 ?
C6 C6 N1 72.4(10) 4_565 3_655 ?
C6 C6 N1 84.6(9) 3_655 2_665 ?
C6 C6 N1 65.8(12) 2_665 . ?
C6 C6 C6 45.00(2) 4_565 2_665 ?
C6 C6 C6 45.00(3) 3_655 2_665 ?
C5 C5 C5 135.00(5) 22_655 24 ?
C2 C4 C1 146(2) . . ?

loop_
_geom_bond_atom_site_label_1
_geom_bond_atom_site_label_2
_geom_bond_distance
_geom_bond_site_symmetry_2
_geom_bond_publ_flag
Cd1 Cd1 0.309(10) 17_776 ?
Cd1 Cl1 2.6590(3) 3_755 ?
Cd1 Cl1 2.6590(3) 3_765 ?
Cd1 Cl1 2.6590(3) 1_655 ?
Cd1 Cl1 2.6590(3) . ?
Cd1 Cl2 2.357(5) . ?
Cd1 Cl2 2.666(5) 17_776 ?
N1 N1 0.31(4) 4_565 ?
N1 N1 0.31(4) 3_655 ?
N1 N1 0.44(6) 2_665 ?
N1 C6 1.52(2) . ?
N1 C6 1.395(16) 2_665 ?
N1 C6 1.456(16) 3_655 ?
N1 C6 1.456(16) 4_565 ?
C1 C4 1.62(3) . ?
C6 C6 0.57(2) 3_655 ?
C6 C6 0.57(2) 4_565 ?
C6 C6 0.81(3) 2_665 ?
C5 C5 1.09(8) 22_655 ?
C5 C5 1.17(6) 24 ?
C2 C4 1.40(2) . ?

loop_
_geom_torsion_atom_site_label_1
_geom_torsion_atom_site_label_2
_geom_torsion_atom_site_label_3
_geom_torsion_atom_site_label_4
_geom_torsion
_geom_torsion_site_symmetry_1
_geom_torsion_site_symmetry_2
_geom_torsion_site_symmetry_3
_geom_torsion_site_symmetry_4
_geom_torsion_publ_flag
N1 N1 C6 N1 47.6(2) 4_565 . . 2_665 ?
N1 N1 C6 N1 -95.3(6) 3_655 . . 4_565 ?
N1 N1 C6 N1 -47.6(2) 3_655 . . 2_665 ?
N1 N1 C6 N1 47.6(3) 2_665 . . 3_655 ?
N1 N1 C6 N1 95.3(6) 4_565 . . 3_655 ?
N1 N1 C6 N1 -47.6(3) 2_665 . . 4_565 ?
N1 N1 C6 C6 -132.4(3) 2_665 . . 3_655 ?
N1 N1 C6 C6 -84.7(6) 4_565 . . 3_655 ?
N1 N1 C6 C6 132.4(3) 2_665 . . 4_565 ?
N1 N1 C6 C6 180.000(7) 2_665 . . 2_665 ?
N1 N1 C6 C6 -132.4(3) 4_565 . . 2_665 ?
N1 N1 C6 C6 180.00(3) 3_655 . . 3_655 ?
N1 N1 C6 C6 132.4(3) 3_655 . . 2_665 ?
N1 N1 C6 C6 84.7(6) 3_655 . . 4_565 ?
N1 N1 C6 C6 180.00(2) 4_565 . . 4_565 ?
C6 N1 C6 N1 132.4(3) 3_655 . . 2_665 ?
C6 N1 C6 N1 84.7(6) 3_655 . . 4_565 ?
C6 N1 C6 N1 132.4(3) 2_665 . . 4_565 ?
C6 N1 C6 N1 180.00(9) 4_565 . . 4_565 ?
C6 N1 C6 N1 180.00(11) 3_655 . . 3_655 ?
C6 N1 C6 N1 -84.7(6) 4_565 . . 3_655 ?
C6 N1 C6 N1 180.000(5) 2_665 . . 2_665 ?
C6 N1 C6 N1 -132.4(4) 2_665 . . 3_655 ?
C6 N1 C6 N1 -132.4(3) 4_565 . . 2_665 ?
C6 N1 C6 C6 -47.6(3) 2_665 . . 4_565 ?
C6 N1 C6 C6 -95.3(6) 3_655 . . 4_565 ?
C6 N1 C6 C6 47.6(3) 2_665 . . 3_655 ?
C6 N1 C6 C6 -47.6(3) 3_655 . . 2_665 ?
C6 N1 C6 C6 95.3(6) 4_565 . . 3_655 ?
C6 N1 C6 C6 47.6(3) 4_565 . . 2_665 ?
